data_4060629
loop_
_publ_author_name
'Carsten Strohmann'
'Stefan Dilsky'
'Katja Strohfeldt'

_publ_section_title
;
Crystal Structures of [PhLi&#x00B7;(&#x2212;)-sparteine]2,
[PhOLi&#x00B7;(&#x2212;)-sparteine]2, and the Mixed Aggregate
[PhLi&#x00B7;PhOLi&#x00B7;2(&#x2212;)-sparteine]
;
_journal_name_full Organometallics
_journal_page_first 41
_journal_paper_doi 10.1021/om050794w
_journal_volume 25
_journal_year 2006
_chemical_formula_sum 'C47 H74 Li2 N4 O'
_chemical_formula_weight 724.98
_space_group_IT_number 4
_symmetry_cell_setting monoclinic
_symmetry_space_group_name_Hall 'P 2yb'
_symmetry_space_group_name_H-M 'P 1 21 1'
_cell_angle_alpha 90
_cell_angle_beta 104.16(3)
_cell_angle_gamma 90
_cell_formula_units_Z 2
_cell_length_a 9.6939(19)
_cell_length_b 16.621(3)
_cell_length_c 13.931(3)
_cell_measurement_temperature 173(2)
_cell_volume 2176.3(7)
_diffrn_ambient_temperature 173(2)
_exptl_crystal_density_diffrn 1.106
_cod_original_sg_symbol_H-M 'P 21'
_cod_database_code 4060629

loop_
_symmetry_equiv_pos_as_xyz
'x, y, z'
'-x, y+1/2, -z'

loop_
_atom_site_label
_atom_site_type_symbol
_atom_site_fract_x
_atom_site_fract_y
_atom_site_fract_z
_atom_site_U_iso_or_equiv
_atom_site_adp_type
_atom_site_occupancy
_atom_site_symmetry_multiplicity
_atom_site_calc_flag
_atom_site_refinement_flags
_atom_site_disorder_assembly
_atom_site_disorder_group
C1 C -0.0321(3) 0.92040(16) 0.87160(19) 0.0412(6) Uani 1 1 d . . .
C2 C -0.1735(3) 0.90487(16) 0.8772(2) 0.0435(6) Uani 1 1 d . . .
H2 H -0.2407 0.8915 0.8173 0.052 Uiso 1 1 calc R . .
C3 C -0.2220(3) 0.90754(19) 0.9630(2) 0.0516(7) Uani 1 1 d . . .
H3 H -0.3191 0.8966 0.9603 0.062 Uiso 1 1 calc R . .
C4 C -0.1285(4) 0.92625(18) 1.0527(2) 0.0535(8) Uani 1 1 d . . .
H4 H -0.1603 0.9289 1.112 0.064 Uiso 1 1 calc R . .
C5 C 0.0113(3) 0.94079(17) 1.0535(2) 0.0482(7) Uani 1 1 d . . .
H5 H 0.0778 0.9527 1.1142 0.058 Uiso 1 1 calc R . .
C6 C 0.0564(3) 0.93812(17) 0.9654(2) 0.0442(6) Uani 1 1 d . . .
H6 H 0.1538 0.9491 0.9693 0.053 Uiso 1 1 calc R . .
C7 C 0.0487(3) 0.93905(17) 0.5660(2) 0.0478(7) Uani 1 1 d . . .
C8 C 0.1717(3) 0.96989(19) 0.5447(3) 0.0557(8) Uani 1 1 d . . .
H8 H 0.2452 0.9908 0.5968 0.067 Uiso 1 1 calc R . .
C9 C 0.1884(4) 0.97046(19) 0.4477(3) 0.0625(9) Uani 1 1 d . . .
H9 H 0.2736 0.9917 0.4357 0.075 Uiso 1 1 calc R . .
C10 C 0.0865(4) 0.9415(2) 0.3698(3) 0.0676(10) Uani 1 1 d . . .
H10 H 0.1002 0.9416 0.3045 0.081 Uiso 1 1 calc R . .
C11 C -0.0354(5) 0.9126(2) 0.3888(3) 0.0735(11) Uani 1 1 d . . .
H11 H -0.1083 0.893 0.3353 0.088 Uiso 1 1 calc R . .
C12 C -0.0569(4) 0.9107(2) 0.4841(3) 0.0611(8) Uani 1 1 d . . .
H12 H -0.1437 0.8901 0.4942 0.073 Uiso 1 1 calc R . .
C13 C -0.3407(3) 1.05126(19) 0.6944(2) 0.0542(8) Uani 1 1 d . . .
H13A H -0.4183 1.0914 0.685 0.065 Uiso 1 1 calc R . .
H13B H -0.3518 1.0134 0.7469 0.065 Uiso 1 1 calc R . .
C14 C -0.3521(4) 1.0057(2) 0.5992(2) 0.0595(8) Uani 1 1 d . . .
H14A H -0.4469 0.9801 0.5786 0.071 Uiso 1 1 calc R . .
H14B H -0.2793 0.9627 0.6099 0.071 Uiso 1 1 calc R . .
C15 C -0.3305(4) 1.0625(2) 0.5174(2) 0.0616(8) Uani 1 1 d . . .
H15A H -0.3262 1.0309 0.458 0.074 Uiso 1 1 calc R . .
H15B H -0.412 1.1 0.4989 0.074 Uiso 1 1 calc R . .
C16 C -0.1936(3) 1.11008(19) 0.5527(2) 0.0513(7) Uani 1 1 d . . .
H16A H -0.1113 1.0731 0.5621 0.062 Uiso 1 1 calc R . .
H16B H -0.1856 1.15 0.5016 0.062 Uiso 1 1 calc R . .
C17 C -0.1892(3) 1.15310(17) 0.6489(2) 0.0453(7) Uani 1 1 d . . .
H17 H -0.2764 1.1874 0.6373 0.054 Uiso 1 1 calc R . .
C18 C -0.0623(3) 1.20909(17) 0.6830(2) 0.0489(7) Uani 1 1 d . . .
H18 H -0.0658 1.2498 0.6296 0.059 Uiso 1 1 calc R . .
C19 C -0.0767(4) 1.25397(18) 0.7755(2) 0.0553(8) Uani 1 1 d . . .
H19A H 0.0016 1.2933 0.7964 0.066 Uiso 1 1 calc R . .
H19B H -0.1684 1.2832 0.7625 0.066 Uiso 1 1 calc R . .
C20 C -0.0700(4) 1.19070(18) 0.8554(2) 0.0520(8) Uani 1 1 d . . .
H20 H -0.0821 1.2191 0.9161 0.062 Uiso 1 1 calc R . .
C21 C -0.1950(3) 1.13309(18) 0.8228(2) 0.0496(7) Uani 1 1 d . . .
H21A H -0.1888 1.0912 0.8742 0.059 Uiso 1 1 calc R . .
H21B H -0.2846 1.1632 0.8177 0.059 Uiso 1 1 calc R . .
C22 C 0.0850(3) 1.16867(17) 0.7049(2) 0.0474(7) Uani 1 1 d . . .
H22A H 0.0944 1.1383 0.6457 0.057 Uiso 1 1 calc R . .
H22B H 0.1595 1.2108 0.7183 0.057 Uiso 1 1 calc R . .
C23 C 0.0768(3) 1.14993(17) 0.8818(2) 0.0489(7) Uani 1 1 d . . .
H23 H 0.0718 1.1048 0.9282 0.059 Uiso 1 1 calc R . .
C24 C 0.1931(4) 1.2070(2) 0.9356(2) 0.0640(9) Uani 1 1 d . . .
H24A H 0.1699 1.2264 0.997 0.077 Uiso 1 1 calc R . .
H24B H 0.197 1.2542 0.893 0.077 Uiso 1 1 calc R . .
C25 C 0.3379(4) 1.1656(2) 0.9617(3) 0.0756(11) Uani 1 1 d . . .
H25A H 0.337 1.121 1.0086 0.091 Uiso 1 1 calc R . .
H25B H 0.4122 1.2045 0.994 0.091 Uiso 1 1 calc R . .
C26 C 0.3716(4) 1.1328(2) 0.8670(3) 0.0690(9) Uani 1 1 d . . .
H26A H 0.3825 1.178 0.8232 0.083 Uiso 1 1 calc R . .
H26B H 0.4622 1.1025 0.8842 0.083 Uiso 1 1 calc R . .
C27 C 0.2526(3) 1.07800(19) 0.8135(2) 0.0521(7) Uani 1 1 d . . .
H27A H 0.2738 1.0604 0.7508 0.063 Uiso 1 1 calc R . .
H27B H 0.2524 1.0294 0.8546 0.063 Uiso 1 1 calc R . .
C28 C 0.3525(3) 0.83923(17) 0.8629(2) 0.0477(7) Uani 1 1 d . . .
H28A H 0.4371 0.8086 0.8987 0.057 Uiso 1 1 calc R . .
H28B H 0.3225 0.8748 0.911 0.057 Uiso 1 1 calc R . .
C29 C 0.3912(3) 0.89020(17) 0.7822(2) 0.0492(7) Uani 1 1 d . . .
H29A H 0.3079 0.9229 0.7488 0.059 Uiso 1 1 calc R . .
H29B H 0.4694 0.9274 0.8127 0.059 Uiso 1 1 calc R . .
C30 C 0.4375(3) 0.83759(19) 0.7060(3) 0.0583(8) Uani 1 1 d . . .
H30A H 0.4522 0.8713 0.6508 0.07 Uiso 1 1 calc R . .
H30B H 0.5284 0.8105 0.737 0.07 Uiso 1 1 calc R . .
C31 C 0.3231(3) 0.77523(17) 0.6670(2) 0.0469(7) Uani 1 1 d . . .
H31A H 0.3568 0.7378 0.6223 0.056 Uiso 1 1 calc R . .
H31B H 0.2367 0.8025 0.6279 0.056 Uiso 1 1 calc R . .
C32 C 0.2851(3) 0.72725(16) 0.7508(2) 0.0384(6) Uani 1 1 d . . .
H32 H 0.3745 0.701 0.7892 0.046 Uiso 1 1 calc R . .
C33 C 0.1758(3) 0.66001(15) 0.71416(19) 0.0383(6) Uani 1 1 d . . .
H33 H 0.2163 0.6232 0.6713 0.046 Uiso 1 1 calc R . .
C34 C 0.1576(3) 0.61119(16) 0.8040(2) 0.0412(6) Uani 1 1 d . . .
H34A H 0.094 0.5646 0.7822 0.049 Uiso 1 1 calc R . .
H34B H 0.2508 0.5911 0.8428 0.049 Uiso 1 1 calc R . .
C35 C 0.0923(3) 0.66870(16) 0.8663(2) 0.0413(6) Uani 1 1 d . . .
H35 H 0.0816 0.6388 0.9264 0.05 Uiso 1 1 calc R . .
C36 C 0.1960(3) 0.73782(16) 0.9008(2) 0.0429(6) Uani 1 1 d . . .
H36A H 0.1528 0.776 0.9396 0.051 Uiso 1 1 calc R . .
H36B H 0.2835 0.716 0.9455 0.051 Uiso 1 1 calc R . .
C37 C 0.0298(3) 0.68716(16) 0.6545(2) 0.0394(6) Uani 1 1 d . . .
H37A H 0.0416 0.7196 0.5974 0.047 Uiso 1 1 calc R . .
H37B H -0.0275 0.6392 0.6281 0.047 Uiso 1 1 calc R . .
C38 C -0.0569(3) 0.69563(16) 0.8085(2) 0.0393(6) Uani 1 1 d . . .
H38 H -0.09 0.7372 0.8496 0.047 Uiso 1 1 calc R . .
C39 C -0.1636(3) 0.62622(17) 0.7943(2) 0.0515(7) Uani 1 1 d . . .
H39A H -0.1299 0.582 0.7581 0.062 Uiso 1 1 calc R . .
H39B H -0.1685 0.6054 0.8599 0.062 Uiso 1 1 calc R . .
C40 C -0.3109(3) 0.65180(19) 0.7375(3) 0.0634(9) Uani 1 1 d . . .
H40A H -0.3499 0.6918 0.7765 0.076 Uiso 1 1 calc R . .
H40B H -0.3752 0.6047 0.7257 0.076 Uiso 1 1 calc R . .
C41 C -0.3015(3) 0.68843(19) 0.6390(3) 0.0588(8) Uani 1 1 d . . .
H41A H -0.274 0.6463 0.597 0.071 Uiso 1 1 calc R . .
H41B H -0.3959 0.7095 0.604 0.071 Uiso 1 1 calc R . .
C42 C -0.1929(3) 0.75620(17) 0.6548(2) 0.0438(6) Uani 1 1 d . . .
H42A H -0.1854 0.7757 0.5892 0.053 Uiso 1 1 calc R . .
H42B H -0.2294 0.8013 0.688 0.053 Uiso 1 1 calc R . .
C43 C 0.5235(6) 0.4715(4) 0.8868(4) 0.1119(17) Uani 1 1 d . . .
H43A H 0.6212 0.4874 0.8881 0.168 Uiso 1 1 calc R . .
H43B H 0.5111 0.4703 0.9546 0.168 Uiso 1 1 calc R . .
H43C H 0.4569 0.5103 0.8475 0.168 Uiso 1 1 calc R . .
C44 C 0.4961(8) 0.3935(5) 0.8437(5) 0.147(3) Uani 1 1 d . . .
H44A H 0.3979 0.3767 0.8429 0.177 Uiso 1 1 calc R . .
H44B H 0.5628 0.3539 0.8832 0.177 Uiso 1 1 calc R . .
C45 C 0.5157(8) 0.3967(4) 0.7349(5) 0.136(2) Uani 1 1 d . . .
H45A H 0.4577 0.441 0.6981 0.164 Uiso 1 1 calc R . .
H45B H 0.6167 0.4074 0.7365 0.164 Uiso 1 1 calc R . .
C46 C 0.4713(7) 0.3191(4) 0.6838(5) 0.1204(18) Uani 1 1 d . . .
H46A H 0.3698 0.3086 0.6806 0.144 Uiso 1 1 calc R . .
H46B H 0.5285 0.2744 0.7205 0.144 Uiso 1 1 calc R . .
C47 C 0.4937(8) 0.3245(4) 0.5818(4) 0.139(2) Uani 1 1 d . . .
H47A H 0.4357 0.3682 0.5458 0.209 Uiso 1 1 calc R . .
H47B H 0.4659 0.2735 0.547 0.209 Uiso 1 1 calc R . .
H47C H 0.5944 0.3351 0.5857 0.209 Uiso 1 1 calc R . .
Li1 Li -0.0216(5) 1.0067(3) 0.7468(3) 0.0406(10) Uani 1 1 d . . .
Li2 Li 0.0466(5) 0.8542(2) 0.7519(3) 0.0382(10) Uani 1 1 d . . .
N1 N -0.2006(2) 1.09313(14) 0.72624(16) 0.0435(5) Uani 1 1 d . . .
N2 N 0.1082(3) 1.11336(14) 0.79040(16) 0.0434(5) Uani 1 1 d . . .
N3 N 0.2359(2) 0.78257(12) 0.81946(16) 0.0368(5) Uani 1 1 d . . .
N4 N -0.0485(2) 0.73555(12) 0.71373(15) 0.0355(5) Uani 1 1 d . . .
O O 0.0322(2) 0.93727(13) 0.65440(14) 0.0529(5) Uani 1 1 d . . .

loop_
_atom_site_aniso_label
_atom_site_aniso_U_11
_atom_site_aniso_U_22
_atom_site_aniso_U_33
_atom_site_aniso_U_23
_atom_site_aniso_U_13
_atom_site_aniso_U_12
C1 0.0496(16) 0.0348(14) 0.0392(14) -0.0010(11) 0.0109(12) 0.0041(12)
C2 0.0518(17) 0.0358(14) 0.0431(15) -0.0008(12) 0.0123(12) 0.0015(13)
C3 0.0550(18) 0.0516(17) 0.0546(18) -0.0007(14) 0.0260(14) -0.0080(15)
C4 0.077(2) 0.0445(17) 0.0473(16) -0.0057(13) 0.0308(15) -0.0104(16)
C5 0.071(2) 0.0352(14) 0.0384(15) -0.0036(12) 0.0143(13) -0.0087(15)
C6 0.0518(16) 0.0386(14) 0.0443(15) -0.0022(12) 0.0157(12) -0.0029(14)
C7 0.0638(19) 0.0323(14) 0.0510(17) 0.0071(13) 0.0209(14) 0.0098(15)
C8 0.0580(18) 0.0467(17) 0.063(2) 0.0005(14) 0.0170(15) 0.0014(15)
C9 0.086(2) 0.0450(17) 0.063(2) 0.0061(15) 0.0310(19) 0.0052(17)
C10 0.108(3) 0.0432(17) 0.057(2) 0.0046(16) 0.032(2) 0.007(2)
C11 0.118(3) 0.054(2) 0.0476(19) 0.0035(16) 0.018(2) 0.012(2)
C12 0.058(2) 0.0444(17) 0.077(2) 0.0040(16) 0.0093(17) -0.0027(15)
C13 0.0490(18) 0.0489(17) 0.067(2) 0.0109(15) 0.0187(15) -0.0067(15)
C14 0.0530(19) 0.059(2) 0.0611(19) 0.0115(16) 0.0035(15) -0.0104(16)
C15 0.067(2) 0.0557(19) 0.0563(19) 0.0098(15) 0.0042(15) -0.0040(17)
C16 0.0599(19) 0.0458(16) 0.0472(16) 0.0070(13) 0.0112(14) 0.0005(15)
C17 0.0544(18) 0.0380(14) 0.0460(16) 0.0114(12) 0.0170(13) 0.0061(13)
C18 0.068(2) 0.0354(15) 0.0468(16) 0.0063(12) 0.0219(14) 0.0002(14)
C19 0.080(2) 0.0348(15) 0.0549(18) -0.0017(13) 0.0241(16) 0.0032(15)
C20 0.076(2) 0.0398(15) 0.0478(16) -0.0020(13) 0.0289(15) 0.0109(15)
C21 0.0636(19) 0.0460(16) 0.0452(15) 0.0020(13) 0.0250(14) 0.0094(15)
C22 0.0573(18) 0.0407(15) 0.0474(16) -0.0007(12) 0.0189(14) -0.0102(14)
C23 0.073(2) 0.0357(14) 0.0422(15) -0.0024(12) 0.0221(14) 0.0011(14)
C24 0.088(3) 0.0504(19) 0.0510(18) -0.0128(15) 0.0122(17) -0.0052(18)
C25 0.080(3) 0.070(2) 0.070(2) -0.0171(19) 0.0032(19) -0.015(2)
C26 0.057(2) 0.069(2) 0.079(2) -0.0110(19) 0.0133(17) -0.0115(18)
C27 0.0470(17) 0.0525(17) 0.0579(18) -0.0058(14) 0.0146(14) -0.0031(15)
C28 0.0383(15) 0.0393(15) 0.0598(17) -0.0039(13) 0.0013(13) -0.0007(13)
C29 0.0394(16) 0.0393(15) 0.0697(19) 0.0014(14) 0.0150(14) -0.0019(13)
C30 0.0448(18) 0.0481(17) 0.090(2) 0.0054(17) 0.0309(16) 0.0008(14)
C31 0.0482(16) 0.0403(15) 0.0605(18) 0.0011(13) 0.0294(14) 0.0035(13)
C32 0.0365(14) 0.0359(13) 0.0462(14) 0.0016(11) 0.0164(11) 0.0064(11)
C33 0.0426(15) 0.0314(13) 0.0454(15) 0.0009(11) 0.0193(12) 0.0070(12)
C34 0.0467(16) 0.0307(13) 0.0493(15) 0.0030(12) 0.0181(13) 0.0071(12)
C35 0.0514(16) 0.0335(14) 0.0416(15) 0.0059(11) 0.0167(12) 0.0030(12)
C36 0.0513(16) 0.0380(15) 0.0395(14) 0.0055(12) 0.0115(12) 0.0037(13)
C37 0.0416(14) 0.0334(13) 0.0445(15) -0.0057(11) 0.0133(12) 0.0010(12)
C38 0.0421(15) 0.0343(13) 0.0469(15) 0.0039(12) 0.0214(12) 0.0001(12)
C39 0.0514(18) 0.0357(15) 0.075(2) 0.0087(14) 0.0303(15) 0.0005(13)
C40 0.0473(18) 0.0418(17) 0.106(3) 0.0065(18) 0.0282(18) -0.0050(15)
C41 0.0350(15) 0.0452(17) 0.091(2) -0.0072(17) 0.0061(16) -0.0018(14)
C42 0.0372(15) 0.0383(14) 0.0546(16) 0.0022(13) 0.0090(12) 0.0043(12)
C43 0.109(4) 0.111(4) 0.119(4) 0.008(3) 0.034(3) 0.024(4)
C44 0.170(6) 0.169(7) 0.111(5) -0.022(5) 0.050(4) -0.027(6)
C45 0.139(5) 0.111(5) 0.147(5) 0.005(4) 0.011(4) 0.029(4)
C46 0.117(4) 0.110(4) 0.131(5) 0.009(4) 0.026(4) 0.016(4)
C47 0.170(6) 0.139(5) 0.090(4) 0.015(3) -0.006(4) 0.009(5)
Li1 0.052(3) 0.035(2) 0.037(2) 0.0057(18) 0.0139(19) 0.003(2)
Li2 0.043(3) 0.031(2) 0.044(2) -0.0008(18) 0.018(2) 0.0049(19)
N1 0.0525(14) 0.0402(12) 0.0410(12) 0.0093(10) 0.0177(11) 0.0047(11)
N2 0.0528(14) 0.0376(12) 0.0423(12) -0.0066(10) 0.0163(11) 0.0001(11)
N3 0.0385(12) 0.0338(11) 0.0384(11) 0.0009(9) 0.0102(9) 0.0010(9)
N4 0.0364(11) 0.0318(11) 0.0402(12) 0.0038(9) 0.0131(9) 0.0059(9)
O 0.0626(13) 0.0484(11) 0.0495(12) -0.0002(10) 0.0176(10) 0.0060(11)

loop_
_geom_bond_atom_site_label_1
_geom_bond_atom_site_label_2
_geom_bond_distance
_geom_bond_site_symmetry_2
_geom_bond_publ_flag
C1 C6 1.408(4) . ?
C1 C2 1.416(4) . ?
C1 Li1 2.276(5) . ?
C1 Li2 2.280(5) . ?
C2 C3 1.389(4) . ?
C3 C4 1.387(5) . ?
C4 C5 1.374(4) . ?
C5 C6 1.401(4) . ?
C7 O 1.281(3) . ?
C7 C8 1.395(4) . ?
C7 C12 1.414(5) . ?
C8 C9 1.399(5) . ?
C9 C10 1.364(5) . ?
C10 C11 1.361(5) . ?
C11 C12 1.394(5) . ?
C13 N1 1.494(4) . ?
C13 C14 1.507(5) . ?
C14 C15 1.534(4) . ?
C15 C16 1.520(5) . ?
C16 C17 1.509(4) . ?
C17 N1 1.492(3) . ?
C17 C18 1.523(4) . ?
C18 C19 1.525(4) . ?
C18 C22 1.540(4) . ?
C19 C20 1.521(4) . ?
C20 C21 1.524(5) . ?
C20 C23 1.538(4) . ?
C21 N1 1.489(3) . ?
C22 N2 1.478(4) . ?
C23 N2 1.507(3) . ?
C23 C24 1.522(5) . ?
C24 C25 1.525(5) . ?
C25 C26 1.534(5) . ?
C26 C27 1.515(5) . ?
C27 N2 1.479(4) . ?
C28 N3 1.482(4) . ?
C28 C29 1.525(4) . ?
C29 C30 1.525(4) . ?
C30 C31 1.518(4) . ?
C31 C32 1.531(4) . ?
C32 N3 1.487(3) . ?
C32 C33 1.538(4) . ?
C33 C37 1.524(4) . ?
C33 C34 1.538(3) . ?
C34 C35 1.528(4) . ?
C35 C36 1.524(4) . ?
C35 C38 1.540(4) . ?
C36 N3 1.484(3) . ?
C37 N4 1.487(3) . ?
C38 N4 1.497(3) . ?
C38 C39 1.530(4) . ?
C39 C40 1.514(5) . ?
C40 C41 1.524(5) . ?
C41 C42 1.520(4) . ?
C42 N4 1.480(4) . ?
C43 C44 1.425(8) . ?
C44 C45 1.574(8) . ?
C45 C46 1.486(9) . ?
C46 C47 1.492(8) . ?
Li1 O 1.895(5) . ?
Li1 N2 2.173(5) . ?
Li1 N1 2.216(5) . ?
Li1 Li2 2.617(6) . ?
Li2 O 1.918(5) . ?
Li2 N4 2.186(5) . ?
Li2 N3 2.196(5) . ?
